data_4105172
loop_
_publ_author_name
'Nan Li'
'Xiao-Hua Chen'
'Jin Song'
'Shi-Wei Luo'
'Wu Fan'
'Liu-Zhu Gong'

_publ_section_title
;
 Highly Enantioselective Organocatalytic Biginelli and Biginelli-Like
 Condensations: Reversal of the Stereochemistry by Tuning the
 3,3'-Disubstituents of Phosphoric Acids
;
_journal_name_full 'Journal of the American Chemical Society'
_journal_page_first 15301
_journal_page_last 15310
_journal_paper_doi 10.1021/ja905320q
_journal_volume 131
_journal_year 2009
_chemical_absolute_configuration ad
_chemical_formula_sum 'C19 H20 N2 O S'
_chemical_formula_weight 324.43
_chemical_name_systematic
;
 ?
;
_space_group_IT_number 5
_symmetry_cell_setting monoclinic
_symmetry_space_group_name_Hall 'C 2y'
_symmetry_space_group_name_H-M 'C 1 2 1'
_atom_sites_solution_hydrogens geom
_atom_sites_solution_primary direct
_atom_sites_solution_secondary difmap
_audit_creation_method SHELXL-97
_cell_angle_alpha 90.000(5)
_cell_angle_beta 100.107(5)
_cell_angle_gamma 90.000(5)
_cell_formula_units_Z 8
_cell_length_a 16.996(5)
_cell_length_b 12.515(5)
_cell_length_c 16.344(5)
_cell_measurement_reflns_used 18810
_cell_measurement_temperature 297(2)
_cell_measurement_theta_max 62.6973
_cell_measurement_theta_min 2.7362
_cell_volume 3423(2)
_computing_cell_refinement 'CrysAlis RED'
_computing_data_collection 'CrysAlis CCD'
_computing_data_reduction 'CrysAlis RED'
_computing_structure_refinement 'SHELXL-97 (Sheldrick, 1997)'
_computing_structure_solution 'SHELXL-97 (Sheldrick, 1997)'
_diffrn_ambient_temperature 297(2)
_diffrn_detector_area_resol_mean 15.9149
_diffrn_measured_fraction_theta_full 0.992
_diffrn_measured_fraction_theta_max 0.992
_diffrn_measurement_device_type 'Gemini S Ultra'
_diffrn_radiation_monochromator mirror
_diffrn_radiation_source 'Ultra (Cu) X-ray Source'
_diffrn_radiation_type CuK\a
_diffrn_radiation_wavelength 1.54184
_diffrn_reflns_av_R_equivalents 0.0224
_diffrn_reflns_av_sigmaI/netI 0.0161
_diffrn_reflns_limit_h_max 19
_diffrn_reflns_limit_h_min -19
_diffrn_reflns_limit_k_max 14
_diffrn_reflns_limit_k_min -14
_diffrn_reflns_limit_l_max 18
_diffrn_reflns_limit_l_min -18
_diffrn_reflns_number 24879
_diffrn_reflns_theta_full 62.80
_diffrn_reflns_theta_max 62.80
_diffrn_reflns_theta_min 2.75
_diffrn_standards_decay_% none
_exptl_absorpt_coefficient_mu 1.716
_exptl_absorpt_correction_T_max 0.6270
_exptl_absorpt_correction_T_min 0.5771
_exptl_absorpt_correction_type multi-scan
_exptl_absorpt_process_details
;
CrysAlis RED, Oxford Diffraction Ltd.,
Version 1.171.32.24 (release 21-04-2008 CrysAlis171 .NET)
(compiled Apr 21 2008,18:23:10)
empirical absorption correction using spherical harmonics,
 implemented in SCALE3 ABSPACK scaling algorithm.
;
_exptl_crystal_colour colorless
_exptl_crystal_density_diffrn 1.259
_exptl_crystal_description block
_exptl_crystal_F_000 1376
_exptl_crystal_size_max 0.36
_exptl_crystal_size_mid 0.32
_exptl_crystal_size_min 0.30
_refine_diff_density_max 0.268
_refine_diff_density_min -0.235
_refine_diff_density_rms 0.028
_refine_ls_abs_structure_details 'Flack H D (1983), Acta Cryst. A39, 876-881'
_refine_ls_abs_structure_Flack 0.013(16)
_refine_ls_extinction_coef 0.00286(8)
_refine_ls_extinction_expression Fc^*^=kFc[1+0.001xFc^2^\l^3^/sin(2\q)]^-1/4^
_refine_ls_extinction_method SHELXL
_refine_ls_goodness_of_fit_ref 0.999
_refine_ls_hydrogen_treatment mixed
_refine_ls_matrix_type full
_refine_ls_number_parameters 418
_refine_ls_number_reflns 5357
_refine_ls_number_restraints 21
_refine_ls_restrained_S_all 0.997
_refine_ls_R_factor_all 0.0436
_refine_ls_R_factor_gt 0.0401
_refine_ls_shift/su_max 0.001
_refine_ls_shift/su_mean 0.000
_refine_ls_structure_factor_coef Fsqd
_refine_ls_weighting_details 'calc w=1/[\s^2^(Fo^2^)+(0.0013P)^2^+3.6434P] where P=(Fo^2^+2Fc^2^)/3'
_refine_ls_weighting_scheme calc
_refine_ls_wR_factor_gt 0.0741
_refine_ls_wR_factor_ref 0.0756
_reflns_number_gt 4960
_reflns_number_total 5357
_reflns_threshold_expression >2sigma(I)
_cod_data_source_file ja905320q_si_002.cif
_cod_data_source_block 081125-cu
_cod_original_sg_symbol_H-M 'C 2'
_cod_database_code 4105172

loop_
_symmetry_equiv_pos_as_xyz
'x, y, z'
'-x, y, -z'
'x+1/2, y+1/2, z'
'-x+1/2, y+1/2, -z'

loop_
_atom_site_label
_atom_site_type_symbol
_atom_site_fract_x
_atom_site_fract_y
_atom_site_fract_z
_atom_site_U_iso_or_equiv
_atom_site_adp_type
_atom_site_occupancy
_atom_site_symmetry_multiplicity
_atom_site_calc_flag
_atom_site_refinement_flags
S2 S -0.09575(4) 0.54967(8) 0.89675(4) 0.0762(3) Uani 1 1 d .
S1 S -0.09414(5) 0.82539(9) 0.58008(5) 0.0838(3) Uani 1 1 d .
N4 N -0.01972(11) 0.53471(19) 0.76575(11) 0.0549(5) Uani 1 1 d .
N5 N 0.05451(12) 0.5059(2) 0.89564(13) 0.0595(6) Uani 1 1 d D
N1 N 0.00063(12) 0.8421(2) 0.73019(13) 0.0611(6) Uani 1 1 d .
N2 N 0.05998(14) 0.8635(2) 0.61590(14) 0.0660(7) Uani 1 1 d D
C27 C 0.05215(16) 0.5341(2) 0.73155(15) 0.0554(6) Uani 1 1 d .
C32 C 0.12073(16) 0.5065(2) 0.77717(17) 0.0569(7) Uani 1 1 d .
C13 C 0.14139(16) 0.8753(2) 0.75101(17) 0.0598(7) Uani 1 1 d .
C33 C -0.01701(14) 0.5280(2) 0.84906(14) 0.0527(6) Uani 1 1 d .
C34 C 0.12475(15) 0.4688(2) 0.86480(17) 0.0580(7) Uani 1 1 d .
H34 H 0.1719 0.5013 0.8989 0.070 Uiso 1 1 calc R
O2 O 0.20456(16) 0.3028(2) 0.87878(19) 0.1165(10) Uani 1 1 d .
O1 O 0.19087(16) 1.0904(2) 0.68257(16) 0.0990(8) Uani 1 1 d .
C14 C -0.00729(16) 0.8466(2) 0.64601(16) 0.0613(7) Uani 1 1 d .
C12 C 0.22478(17) 0.8754(3) 0.79957(19) 0.0741(9) Uani 1 1 d .
H12B H 0.2497 0.9436 0.7923 0.089 Uiso 1 1 calc R
H12A H 0.2556 0.8202 0.7779 0.089 Uiso 1 1 calc R
C28 C 0.0450(2) 0.5688(3) 0.64238(17) 0.0715(9) Uani 1 1 d .
H28A H 0.0070 0.5225 0.6080 0.086 Uiso 1 1 calc R
H28B H 0.0237 0.6409 0.6370 0.086 Uiso 1 1 calc R
C8 C 0.07851(15) 0.8420(2) 0.78130(16) 0.0564(6) Uani 1 1 d .
C15 C 0.13044(18) 0.9139(2) 0.66262(17) 0.0636(8) Uani 1 1 d .
H15 H 0.1767 0.8901 0.6391 0.076 Uiso 1 1 calc R
C22 C -0.17956(18) 0.4705(3) 0.58503(18) 0.0852(11) Uani 1 1 d .
H22 H -0.1976 0.5392 0.5703 0.102 Uiso 1 1 calc R
C26 C -0.09728(15) 0.5493(3) 0.71082(16) 0.0646(7) Uani 1 1 d .
H26A H -0.0940 0.6112 0.6759 0.078 Uiso 1 1 calc R
H26B H -0.1375 0.5640 0.7447 0.078 Uiso 1 1 calc R
C4 C -0.08241(16) 0.9324(3) 0.81996(18) 0.0615(8) Uani 1 1 d .
C23 C -0.12391(17) 0.4548(3) 0.65607(17) 0.0644(8) Uani 1 1 d .
C3 C -0.08224(19) 1.0327(3) 0.7874(2) 0.0806(9) Uani 1 1 d .
H3 H -0.0717 1.0413 0.7338 0.097 Uiso 1 1 calc R
C35 C 0.13260(17) 0.3492(3) 0.87323(16) 0.0656(8) Uani 1 1 d .
C31 C 0.19954(17) 0.5098(3) 0.7459(2) 0.0763(9) Uani 1 1 d .
H31A H 0.2380 0.5511 0.7841 0.092 Uiso 1 1 calc R
H31B H 0.2202 0.4378 0.7439 0.092 Uiso 1 1 calc R
C10 C 0.1699(2) 0.7685(3) 0.9047(2) 0.0805(10) Uani 1 1 d .
H10B H 0.1737 0.7559 0.9638 0.097 Uiso 1 1 calc R
H10A H 0.1852 0.7031 0.8797 0.097 Uiso 1 1 calc R
C7 C -0.07059(16) 0.8346(3) 0.76949(18) 0.0690(8) Uani 1 1 d .
H7B H -0.0657 0.7723 0.8054 0.083 Uiso 1 1 calc R
H7A H -0.1173 0.8248 0.7267 0.083 Uiso 1 1 calc R
C38 C 0.1885(3) 0.1907(3) 0.8772(2) 0.0979(12) Uani 1 1 d .
H38 H 0.2265 0.1366 0.8822 0.117 Uiso 1 1 calc R
C6 C -0.0985(2) 0.9232(3) 0.8984(2) 0.0951(12) Uani 1 1 d .
H9 H -0.1006 0.8558 0.9218 0.114 Uiso 1 1 calc R
C16 C 0.12451(19) 1.0320(3) 0.65340(18) 0.0709(8) Uani 1 1 d .
C2 C -0.0972(2) 1.1209(3) 0.8316(3) 0.0933(11) Uani 1 1 d .
H2 H -0.0979 1.1884 0.8077 0.112 Uiso 1 1 calc R
C9 C 0.08463(17) 0.7959(2) 0.86733(17) 0.0643(8) Uani 1 1 d .
H9A H 0.0520 0.7320 0.8648 0.077 Uiso 1 1 calc R
H9B H 0.0640 0.8472 0.9027 0.077 Uiso 1 1 calc R
C11 C 0.22676(19) 0.8560(3) 0.89155(19) 0.0796(9) Uani 1 1 d .
H11A H 0.2805 0.8365 0.9178 0.096 Uiso 1 1 calc R
H11B H 0.2123 0.9212 0.9174 0.096 Uiso 1 1 calc R
C21 C -0.2088(2) 0.3849(5) 0.5354(2) 0.1094(17) Uani 1 1 d .
H21 H -0.2459 0.3965 0.4872 0.131 Uiso 1 1 calc R
C24 C -0.0975(2) 0.3536(3) 0.6767(2) 0.0914(11) Uani 1 1 d .
H24 H -0.0596 0.3420 0.7243 0.110 Uiso 1 1 calc R
C1 C -0.1111(2) 1.1100(3) 0.9108(3) 0.0907(11) Uani 1 1 d .
H1 H -0.1200 1.1699 0.9416 0.109 Uiso 1 1 calc R
C36 C 0.0786(2) 0.2786(3) 0.8611(3) 0.1085(16) Uani 1 1 d .
H36 H 0.0239 0.2918 0.8496 0.130 Uiso 1 1 calc R
C18 C 0.1735(4) 1.1947(4) 0.6658(3) 0.1197(16) Uani 1 1 d .
H18 H 0.2090 1.2513 0.6787 0.144 Uiso 1 1 calc R
C5 C -0.1117(3) 1.0123(4) 0.9438(2) 0.1126(15) Uani 1 1 d .
H5 H -0.1212 1.0044 0.9978 0.135 Uiso 1 1 calc R
C37 C 0.1141(3) 0.1779(4) 0.8679(3) 0.1204(16) Uani 1 1 d .
H37 H 0.0875 0.1127 0.8658 0.144 Uiso 1 1 calc R
C20 C -0.1837(3) 0.2842(5) 0.5564(3) 0.125(2) Uani 1 1 d .
H20 H -0.2045 0.2265 0.5237 0.150 Uiso 1 1 calc R
C17 C 0.0660(3) 1.0972(3) 0.6187(3) 0.1063(13) Uani 1 1 d .
H17 H 0.0147 1.0775 0.5934 0.128 Uiso 1 1 calc R
C30 C 0.1892(3) 0.5591(6) 0.6607(3) 0.1569(17) Uani 1 1 d U
H30A H 0.2103 0.6311 0.6682 0.188 Uiso 1 1 calc R
H30B H 0.2244 0.5201 0.6305 0.188 Uiso 1 1 calc R
C25 C -0.1275(3) 0.2679(4) 0.6262(3) 0.1258(17) Uani 1 1 d .
H25 H -0.1092 0.1991 0.6401 0.151 Uiso 1 1 calc R
C29 C 0.1207(2) 0.5667(6) 0.6109(3) 0.1569(17) Uani 1 1 d U
H29A H 0.1176 0.5073 0.5723 0.188 Uiso 1 1 calc R
H29B H 0.1225 0.6313 0.5785 0.188 Uiso 1 1 calc R
C19 C 0.0976(4) 1.2035(4) 0.6279(3) 0.1281(18) Uani 1 1 d .
H19 H 0.0704 1.2664 0.6108 0.154 Uiso 1 1 calc R
H23 H 0.0574(15) 0.511(2) 0.9521(7) 0.066(8) Uiso 1 1 d D
H4 H 0.0545(15) 0.856(2) 0.5591(7) 0.064(8) Uiso 1 1 d D

loop_
_atom_site_aniso_label
_atom_site_aniso_U_11
_atom_site_aniso_U_22
_atom_site_aniso_U_33
_atom_site_aniso_U_23
_atom_site_aniso_U_13
_atom_site_aniso_U_12
S2 0.0538(4) 0.1261(7) 0.0516(4) 0.0049(5) 0.0171(3) 0.0070(5)
S1 0.0697(5) 0.1136(7) 0.0632(5) 0.0135(5) -0.0019(4) -0.0070(5)
N4 0.0514(11) 0.0709(15) 0.0432(11) 0.0004(11) 0.0105(9) -0.0011(11)
N5 0.0508(12) 0.0851(18) 0.0433(12) -0.0007(12) 0.0102(10) 0.0056(11)
N1 0.0543(12) 0.0765(16) 0.0543(13) 0.0015(12) 0.0142(10) -0.0031(12)
N2 0.0708(16) 0.0825(19) 0.0468(13) -0.0040(12) 0.0163(12) -0.0094(13)
C27 0.0640(16) 0.0543(16) 0.0520(14) -0.0050(13) 0.0216(12) -0.0068(14)
C32 0.0578(16) 0.0587(18) 0.0590(16) -0.0062(13) 0.0231(13) -0.0062(13)
C13 0.0591(16) 0.0656(19) 0.0566(16) -0.0100(13) 0.0158(13) -0.0033(13)
C33 0.0520(14) 0.0610(17) 0.0465(13) 0.0012(13) 0.0127(11) -0.0035(13)
C34 0.0445(14) 0.073(2) 0.0559(16) -0.0074(14) 0.0076(12) -0.0027(13)
O2 0.0904(19) 0.116(3) 0.143(2) -0.0026(19) 0.0190(17) 0.0162(17)
O1 0.111(2) 0.0804(19) 0.1075(19) -0.0131(15) 0.0256(15) -0.0241(15)
C14 0.0632(17) 0.0668(19) 0.0537(15) 0.0007(14) 0.0094(13) -0.0013(15)
C12 0.0587(18) 0.087(2) 0.077(2) -0.0123(17) 0.0135(15) -0.0059(16)
C28 0.092(2) 0.072(2) 0.0571(16) 0.0058(15) 0.0336(16) 0.0035(17)
C8 0.0606(16) 0.0561(17) 0.0528(14) -0.0051(13) 0.0112(12) -0.0039(14)
C15 0.0649(18) 0.073(2) 0.0574(17) -0.0062(15) 0.0221(14) -0.0079(15)
C22 0.0664(19) 0.141(3) 0.0477(17) 0.0025(19) 0.0099(14) -0.021(2)
C26 0.0572(15) 0.086(2) 0.0499(14) 0.0028(16) 0.0081(12) 0.0005(16)
C4 0.0449(15) 0.079(2) 0.0622(18) 0.0076(15) 0.0136(13) -0.0024(13)
C23 0.0600(17) 0.092(2) 0.0435(15) 0.0020(15) 0.0147(13) -0.0096(16)
C3 0.088(2) 0.085(2) 0.0738(19) 0.007(2) 0.0279(17) 0.001(2)
C35 0.0618(17) 0.084(2) 0.0483(15) 0.0035(15) 0.0023(13) 0.0134(17)
C31 0.0630(18) 0.087(2) 0.087(2) -0.0102(18) 0.0341(16) -0.0097(16)
C10 0.085(2) 0.079(2) 0.074(2) 0.0077(18) 0.0046(18) 0.0024(19)
C7 0.0556(16) 0.086(2) 0.0674(17) 0.0003(18) 0.0176(13) -0.0114(16)
C38 0.125(4) 0.069(3) 0.098(3) 0.009(2) 0.014(3) 0.028(2)
C6 0.122(3) 0.093(3) 0.081(2) 0.018(2) 0.050(2) 0.016(2)
C16 0.082(2) 0.075(2) 0.0605(17) -0.0052(17) 0.0263(15) -0.0092(19)
C2 0.097(3) 0.077(3) 0.110(3) 0.008(2) 0.030(2) 0.003(2)
C9 0.0691(19) 0.0613(19) 0.0617(17) 0.0010(14) 0.0095(14) -0.0071(15)
C11 0.0684(19) 0.093(3) 0.073(2) -0.0037(18) 0.0017(16) -0.0007(18)
C21 0.083(3) 0.195(5) 0.051(2) -0.007(3) 0.0144(17) -0.061(3)
C24 0.111(3) 0.088(3) 0.071(2) -0.004(2) 0.0036(19) -0.017(2)
C1 0.084(3) 0.098(3) 0.095(3) -0.011(2) 0.028(2) 0.013(2)
C36 0.055(2) 0.059(2) 0.196(5) -0.010(2) -0.023(2) 0.0017(17)
C18 0.174(5) 0.082(3) 0.108(3) -0.003(3) 0.039(4) -0.031(3)
C5 0.156(4) 0.112(4) 0.083(3) 0.013(2) 0.059(3) 0.032(3)
C37 0.119(4) 0.082(3) 0.154(4) 0.006(3) 0.003(3) -0.015(3)
C20 0.141(4) 0.167(5) 0.074(3) -0.041(3) 0.038(3) -0.082(4)
C17 0.120(3) 0.091(3) 0.109(3) 0.021(2) 0.024(3) -0.003(3)
C30 0.097(2) 0.292(5) 0.096(2) 0.051(3) 0.0555(18) 0.003(4)
C25 0.174(5) 0.103(3) 0.102(3) -0.021(3) 0.028(3) -0.037(3)
C29 0.097(2) 0.292(5) 0.096(2) 0.051(3) 0.0555(18) 0.003(4)
C19 0.199(6) 0.076(3) 0.119(4) 0.029(3) 0.052(4) 0.005(4)

loop_
_atom_type_symbol
_atom_type_description
_atom_type_scat_dispersion_real
_atom_type_scat_dispersion_imag
_atom_type_scat_source
C C 0.0181 0.0091 'International Tables Vol C Tables 4.2.6.8 and 6.1.1.4'
H H 0.0000 0.0000 'International Tables Vol C Tables 4.2.6.8 and 6.1.1.4'
N N 0.0311 0.0180 'International Tables Vol C Tables 4.2.6.8 and 6.1.1.4'
S S 0.3331 0.5567 'International Tables Vol C Tables 4.2.6.8 and 6.1.1.4'
O O 0.0492 0.0322 'International Tables Vol C Tables 4.2.6.8 and 6.1.1.4'

loop_
_geom_angle_atom_site_label_1
_geom_angle_atom_site_label_2
_geom_angle_atom_site_label_3
_geom_angle
C33 N4 C27 120.7(2)
C33 N4 C26 119.3(2)
C27 N4 C26 119.9(2)
C33 N5 C34 125.9(2)
C14 N1 C8 120.4(2)
C14 N1 C7 120.1(2)
C8 N1 C7 119.4(2)
C14 N2 C15 123.8(2)
C32 C27 N4 120.9(2)
C32 C27 C28 122.5(2)
N4 C27 C28 116.6(2)
C27 C32 C34 120.8(2)
C27 C32 C31 123.4(3)
C34 C32 C31 115.9(2)
C8 C13 C12 123.6(3)
C8 C13 C15 119.3(3)
C12 C13 C15 117.1(2)
N5 C33 N4 116.7(2)
N5 C33 S2 118.92(18)
N4 C33 S2 124.37(18)
N5 C34 C32 109.2(2)
N5 C34 C35 110.5(2)
C32 C34 C35 112.9(2)
C35 O2 C38 104.7(3)
C18 O1 C16 108.0(4)
N2 C14 N1 116.1(2)
N2 C14 S1 119.8(2)
N1 C14 S1 124.0(2)
C13 C12 C11 112.3(2)
C29 C28 C27 114.0(3)
C13 C8 N1 120.4(2)
C13 C8 C9 122.9(3)
N1 C8 C9 116.7(2)
N2 C15 C16 110.2(3)
N2 C15 C13 108.6(2)
C16 C15 C13 114.3(2)
C23 C22 C21 120.5(4)
N4 C26 C23 114.2(3)
C6 C4 C3 117.3(3)
C6 C4 C7 121.0(3)
C3 C4 C7 121.6(3)
C24 C23 C22 119.2(3)
C24 C23 C26 122.0(3)
C22 C23 C26 118.7(3)
C4 C3 C2 121.5(3)
C36 C35 O2 109.6(3)
C36 C35 C34 129.0(3)
O2 C35 C34 120.0(3)
C30 C31 C32 110.9(3)
C11 C10 C9 111.9(3)
N1 C7 C4 112.7(3)
C37 C38 O2 108.2(4)
C4 C6 C5 121.1(4)
C17 C16 O1 109.3(3)
C17 C16 C15 133.1(3)
O1 C16 C15 117.5(3)
C1 C2 C3 120.0(4)
C8 C9 C10 111.6(2)
C10 C11 C12 110.8(3)
C20 C21 C22 120.5(4)
C23 C24 C25 119.8(4)
C5 C1 C2 119.4(4)
C35 C36 C37 109.1(4)
C19 C18 O1 109.4(4)
C1 C5 C6 120.6(4)
C38 C37 C36 107.8(4)
C21 C20 C25 119.5(4)
C16 C17 C19 106.6(4)
C29 C30 C31 123.7(4)
C20 C25 C24 120.6(5)
C30 C29 C28 121.7(4)
C18 C19 C17 106.6(5)

loop_
_geom_bond_atom_site_label_1
_geom_bond_atom_site_label_2
_geom_bond_distance
S2 C33 1.685(2)
S1 C14 1.689(3)
N4 C33 1.357(3)
N4 C27 1.430(3)
N4 C26 1.470(3)
N5 C33 1.345(3)
N5 C34 1.451(3)
N1 C14 1.360(3)
N1 C8 1.436(3)
N1 C7 1.469(3)
N2 C14 1.338(3)
N2 C15 1.447(4)
C27 C32 1.315(4)
C27 C28 1.505(4)
C32 C34 1.498(4)
C32 C31 1.515(4)
C13 C8 1.322(4)
C13 C12 1.498(4)
C13 C15 1.503(4)
C34 C35 1.507(4)
O2 C35 1.342(4)
O2 C38 1.428(5)
O1 C18 1.356(5)
O1 C16 1.358(4)
C12 C11 1.517(4)
C28 C29 1.468(4)
C8 C9 1.506(4)
C15 C16 1.487(5)
C22 C23 1.377(4)
C22 C21 1.383(6)
C26 C23 1.504(4)
C4 C6 1.362(4)
C4 C3 1.364(5)
C4 C7 1.509(4)
C23 C24 1.366(5)
C3 C2 1.368(5)
C35 C36 1.264(4)
C31 C30 1.506(5)
C10 C11 1.500(5)
C10 C9 1.511(4)
C38 C37 1.257(6)
C6 C5 1.379(5)
C16 C17 1.334(5)
C2 C1 1.362(5)
C21 C20 1.355(6)
C24 C25 1.394(5)
C1 C5 1.336(5)
C36 C37 1.394(5)
C18 C19 1.334(7)
C20 C25 1.369(6)
C17 C19 1.432(6)
C30 C29 1.302(5)

loop_
_geom_torsion_atom_site_label_1
_geom_torsion_atom_site_label_2
_geom_torsion_atom_site_label_3
_geom_torsion_atom_site_label_4
_geom_torsion
C33 N4 C27 C32 13.2(4)
C26 N4 C27 C32 -170.5(3)
C33 N4 C27 C28 -165.3(3)
C26 N4 C27 C28 11.0(4)
N4 C27 C32 C34 3.6(4)
C28 C27 C32 C34 -177.9(3)
N4 C27 C32 C31 -176.7(3)
C28 C27 C32 C31 1.8(5)
C34 N5 C33 N4 -12.6(4)
C34 N5 C33 S2 169.6(2)
C27 N4 C33 N5 -9.0(4)
C26 N4 C33 N5 174.7(3)
C27 N4 C33 S2 168.7(2)
C26 N4 C33 S2 -7.6(4)
C33 N5 C34 C32 26.7(4)
C33 N5 C34 C35 -98.1(3)
C27 C32 C34 N5 -21.1(4)
C31 C32 C34 N5 159.2(2)
C27 C32 C34 C35 102.3(3)
C31 C32 C34 C35 -77.4(3)
C15 N2 C14 N1 -23.4(4)
C15 N2 C14 S1 160.2(2)
C8 N1 C14 N2 -7.5(4)
C7 N1 C14 N2 173.9(3)
C8 N1 C14 S1 168.8(2)
C7 N1 C14 S1 -9.8(4)
C8 C13 C12 C11 -12.3(4)
C15 C13 C12 C11 168.8(3)
C32 C27 C28 C29 1.4(5)
N4 C27 C28 C29 179.9(4)
C12 C13 C8 N1 -178.5(3)
C15 C13 C8 N1 0.4(4)
C12 C13 C8 C9 -2.7(5)
C15 C13 C8 C9 176.2(3)
C14 N1 C8 C13 18.7(4)
C7 N1 C8 C13 -162.8(3)
C14 N1 C8 C9 -157.4(3)
C7 N1 C8 C9 21.1(4)
C14 N2 C15 C16 -86.7(3)
C14 N2 C15 C13 39.2(4)
C8 C13 C15 N2 -25.8(4)
C12 C13 C15 N2 153.1(3)
C8 C13 C15 C16 97.6(3)
C12 C13 C15 C16 -83.4(3)
C33 N4 C26 C23 -112.3(3)
C27 N4 C26 C23 71.4(3)
C21 C22 C23 C24 0.4(5)
C21 C22 C23 C26 -176.5(3)
N4 C26 C23 C24 24.5(4)
N4 C26 C23 C22 -158.7(2)
C6 C4 C3 C2 0.3(5)
C7 C4 C3 C2 176.4(3)
C38 O2 C35 C36 -6.0(4)
C38 O2 C35 C34 -174.2(3)
N5 C34 C35 C36 39.4(5)
C32 C34 C35 C36 -83.2(5)
N5 C34 C35 O2 -155.0(3)
C32 C34 C35 O2 82.4(3)
C27 C32 C31 C30 6.0(5)
C34 C32 C31 C30 -174.3(4)
C14 N1 C7 C4 -114.1(3)
C8 N1 C7 C4 67.3(4)
C6 C4 C7 N1 -132.6(3)
C3 C4 C7 N1 51.4(4)
C35 O2 C38 C37 2.7(5)
C3 C4 C6 C5 -1.8(6)
C7 C4 C6 C5 -178.0(4)
C18 O1 C16 C17 0.1(4)
C18 O1 C16 C15 178.1(3)
N2 C15 C16 C17 7.5(5)
C13 C15 C16 C17 -115.1(4)
N2 C15 C16 O1 -170.0(2)
C13 C15 C16 O1 67.5(3)
C4 C3 C2 C1 1.4(6)
C13 C8 C9 C10 -13.7(4)
N1 C8 C9 C10 162.2(3)
C11 C10 C9 C8 45.0(4)
C9 C10 C11 C12 -60.9(4)
C13 C12 C11 C10 43.0(4)
C23 C22 C21 C20 0.7(6)
C22 C23 C24 C25 -0.5(5)
C26 C23 C24 C25 176.3(3)
C3 C2 C1 C5 -1.6(7)
O2 C35 C36 C37 7.0(5)
C34 C35 C36 C37 173.8(3)
C16 O1 C18 C19 0.9(5)
C2 C1 C5 C6 0.1(7)
C4 C6 C5 C1 1.7(7)
O2 C38 C37 C36 1.3(6)
C35 C36 C37 C38 -5.2(6)
C22 C21 C20 C25 -1.7(7)
O1 C16 C17 C19 -0.9(4)
C15 C16 C17 C19 -178.5(3)
C32 C31 C30 C29 -19.7(9)
C21 C20 C25 C24 1.6(8)
C23 C24 C25 C20 -0.5(7)
C31 C30 C29 C28 25.0(12)
C27 C28 C29 C30 -14.7(9)
O1 C18 C19 C17 -1.4(6)
C16 C17 C19 C18 1.5(6)
